data_7203180
loop_
_publ_author_name
'Kuczek, Marian'
'Bryndal, Iwona'
'Lis, Tadeusz'

_publ_section_title
;
 4-Nitrophenyl phosphoric acid and its four different potassium salts:
 a solid state structure and kinetic study
;
_journal_issue 2
_journal_name_full CrystEngComm
_journal_page_first 150
_journal_paper_doi 10.1039/b515789g
_journal_volume 8
_journal_year 2006
_chemical_formula_moiety 'C6 H9 K N O8 P'
_chemical_formula_sum 'C6 H9 K N O8 P'
_chemical_formula_weight 293.21
_chemical_name_common 'POTASSIUM 4-NITROPHENYL HYDROGEN PHOSPHATE DIHYRATE'
_chemical_name_systematic
;
POTASSIUM 4-NITROPHENYL HYDROGEN PHOSPHATE DIHYRATE
;
_space_group_IT_number 14
_symmetry_cell_setting monoclinic
_symmetry_space_group_name_Hall '-P 2ybc'
_symmetry_space_group_name_H-M 'P 1 21/c 1'
_atom_sites_solution_hydrogens difmap
_atom_sites_solution_primary direct
_atom_sites_solution_secondary difmap
_audit_creation_method SHELXL-97
_cell_angle_alpha 90.00
_cell_angle_beta 93.89(3)
_cell_angle_gamma 90.00
_cell_formula_units_Z 4
_cell_length_a 12.580(3)
_cell_length_b 6.743(2)
_cell_length_c 13.316(3)
_cell_measurement_reflns_used 13685
_cell_measurement_temperature 100(2)
_cell_measurement_theta_max 33
_cell_measurement_theta_min 3
_cell_volume 1127.0(5)
_computing_cell_refinement 'CrysAlis RED (Oxford Diffraction, Poland Sp. z o.o)'
_computing_data_collection 'CrysAlis CCD (Oxford Diffraction, Poland Sp. z o.o)'
_computing_data_reduction 'CrysAlis RED (Oxford Diffraction, Poland Sp. z o.o)'
_computing_molecular_graphics 'SHELXL-NT V5.1, Bruker AXS 1999'
_computing_publication_material 'SHELXL-97 (Sheldrick, 1997)'
_computing_structure_refinement 'SHELXL-97 (Sheldrick, 1997)'
_computing_structure_solution 'SHELXS-97 (Sheldrick, 1990)'
_diffrn_ambient_temperature 100(2)
_diffrn_measured_fraction_theta_full 0.977
_diffrn_measured_fraction_theta_max 0.977
_diffrn_measurement_device_type 'KUMA KM4CCD \k-geometry diffractometr'
_diffrn_measurement_method \w
_diffrn_radiation_monochromator graphite
_diffrn_radiation_source 'fine-focus sealed tube'
_diffrn_radiation_type MoK\a
_diffrn_radiation_wavelength 0.71073
_diffrn_reflns_av_R_equivalents 0.0293
_diffrn_reflns_av_sigmaI/netI 0.0218
_diffrn_reflns_limit_h_max 19
_diffrn_reflns_limit_h_min -19
_diffrn_reflns_limit_k_max 10
_diffrn_reflns_limit_k_min -10
_diffrn_reflns_limit_l_max 20
_diffrn_reflns_limit_l_min -17
_diffrn_reflns_number 15894
_diffrn_reflns_theta_full 33.00
_diffrn_reflns_theta_max 33.00
_diffrn_reflns_theta_min 3.07
_exptl_absorpt_coefficient_mu 0.644
_exptl_absorpt_correction_T_max 0.951
_exptl_absorpt_correction_T_min 0.848
_exptl_absorpt_correction_type analytical
_exptl_absorpt_process_details
;
XPREP-Brucker Analytical X-ray Systems, 1997
;
_exptl_crystal_colour colourless
_exptl_crystal_density_diffrn 1.728
_exptl_crystal_density_method 'not measured'
_exptl_crystal_description plate
_exptl_crystal_F_000 600
_exptl_crystal_size_max 0.30
_exptl_crystal_size_mid 0.20
_exptl_crystal_size_min 0.08
_refine_diff_density_max 0.478
_refine_diff_density_min -0.308
_refine_diff_density_rms 0.063
_refine_ls_extinction_method none
_refine_ls_goodness_of_fit_ref 1.124
_refine_ls_hydrogen_treatment refall
_refine_ls_matrix_type full
_refine_ls_number_parameters 190
_refine_ls_number_reflns 4149
_refine_ls_number_restraints 0
_refine_ls_restrained_S_all 1.124
_refine_ls_R_factor_all 0.0328
_refine_ls_R_factor_gt 0.0260
_refine_ls_shift/su_max 0.003
_refine_ls_shift/su_mean 0.000
_refine_ls_structure_factor_coef Fsqd
_refine_ls_weighting_details 'calc w=1/[\s^2^(Fo^2^)+(0.0386P)^2^+0.0996P] where P=(Fo^2^+2Fc^2^)/3'
_refine_ls_weighting_scheme calc
_refine_ls_wR_factor_gt 0.0664
_refine_ls_wR_factor_ref 0.0685
_reflns_number_gt 3652
_reflns_number_total 4149
_reflns_threshold_expression >2sigma(I)
_cod_data_source_file b515789g.txt
_cod_data_source_block 4
_cod_depositor_comments
;
The following automatic conversions were performed:
'_symmetry_cell_setting' value 'MONOCLINIC' changed to 'monoclinic'
according to '/home/saulius/struct/CIF-dictionaries/cif_core.dic'
dictionary named 'cif_core.dic' version 2.4.1 from
2010-06-29.

'_exptl_absorpt_correction_type' value 'ANALYTICAL' changed
to 'analytical' according to
'/home/saulius/struct/CIF-dictionaries/cif_core.dic' dictionary named
'cif_core.dic' version 2.4.1 from 2010-06-29.

Automatic conversion script
Id: cif_fix_enum 1527 2010-12-29 10:47:43Z saulius 
;
_cod_original_sg_symbol_H-M 'P 21/c'
_cod_database_code 7203180

loop_
_symmetry_equiv_pos_as_xyz
'x, y, z'
'-x, y+1/2, -z+1/2'
'-x, -y, -z'
'x, -y-1/2, z-1/2'

loop_
_atom_site_label
_atom_site_type_symbol
_atom_site_fract_x
_atom_site_fract_y
_atom_site_fract_z
_atom_site_U_iso_or_equiv
_atom_site_adp_type
_atom_site_occupancy
_atom_site_symmetry_multiplicity
_atom_site_calc_flag
_atom_site_refinement_flags
_atom_site_disorder_assembly
_atom_site_disorder_group
K K 0.900095(17) 0.83834(3) 0.564855(15) 0.01243(5) Uani 1 1 d . . .
P P 0.181968(19) 0.52253(3) 0.231306(17) 0.00816(6) Uani 1 1 d . . .
O1 O 0.29607(6) 0.41296(11) 0.25927(5) 0.01253(13) Uani 1 1 d . . .
O2 O 0.13455(6) 0.37709(11) 0.14807(5) 0.01139(13) Uani 1 1 d . . .
H2O H 0.1199(17) 0.272(3) 0.1748(16) 0.054(6) Uiso 1 1 d . . .
O3 O 0.11949(6) 0.51388(10) 0.32350(5) 0.01161(13) Uani 1 1 d . . .
O4 O 0.20006(6) 0.72023(10) 0.18510(5) 0.01240(13) Uani 1 1 d . . .
C1 C 0.38119(7) 0.49383(14) 0.31397(7) 0.00995(15) Uani 1 1 d . . .
C2 C 0.47286(7) 0.37523(14) 0.32130(7) 0.01130(16) Uani 1 1 d . . .
H2 H 0.4682(12) 0.246(2) 0.2909(12) 0.022(4) Uiso 1 1 d . . .
C3 C 0.56625(8) 0.44559(14) 0.36996(7) 0.01175(16) Uani 1 1 d . . .
H3 H 0.6284(13) 0.371(2) 0.3726(12) 0.022(4) Uiso 1 1 d . . .
C4 C 0.56488(7) 0.63333(14) 0.41323(7) 0.01114(16) Uani 1 1 d . . .
C5 C 0.47346(8) 0.74996(15) 0.41000(7) 0.01207(16) Uani 1 1 d . . .
H5 H 0.4740(13) 0.872(2) 0.4426(12) 0.021(4) Uiso 1 1 d . . .
C6 C 0.38043(8) 0.67959(14) 0.36004(7) 0.01176(16) Uani 1 1 d . . .
H6 H 0.3179(12) 0.763(2) 0.3551(11) 0.016(3) Uiso 1 1 d . . .
N N 0.66250(7) 0.70668(13) 0.46537(6) 0.01275(15) Uani 1 1 d . . .
O5 O 0.74047(6) 0.59599(12) 0.47247(6) 0.01686(15) Uani 1 1 d . . .
O6 O 0.66364(7) 0.87549(12) 0.50160(6) 0.01990(16) Uani 1 1 d . . .
O1W O 0.09148(6) 1.04715(11) 0.23070(6) 0.01331(13) Uani 1 1 d . . .
H11 H 0.0226(15) 1.022(3) 0.2148(13) 0.031(4) Uiso 1 1 d . . .
H21 H 0.1280(16) 0.943(3) 0.2147(14) 0.042(5) Uiso 1 1 d . . .
O2W O 0.09555(6) 0.76765(12) 0.48782(6) 0.01581(14) Uani 1 1 d . . .
H12 H 0.1380(15) 0.754(3) 0.5341(14) 0.034(5) Uiso 1 1 d . . .
H22 H 0.1084(14) 0.685(3) 0.4410(14) 0.034(5) Uiso 1 1 d . . .

loop_
_atom_site_aniso_label
_atom_site_aniso_U_11
_atom_site_aniso_U_22
_atom_site_aniso_U_33
_atom_site_aniso_U_23
_atom_site_aniso_U_13
_atom_site_aniso_U_12
K 0.01373(9) 0.01296(9) 0.01049(9) 0.00118(6) 0.00002(7) -0.00122(7)
P 0.00823(10) 0.00831(10) 0.00778(10) -0.00004(7) -0.00063(7) -0.00024(7)
O1 0.0094(3) 0.0117(3) 0.0159(3) -0.0029(2) -0.0026(2) 0.0006(2)
O2 0.0139(3) 0.0113(3) 0.0087(3) -0.0011(2) -0.0009(2) -0.0026(2)
O3 0.0122(3) 0.0134(3) 0.0093(3) -0.0008(2) 0.0012(2) -0.0003(2)
O4 0.0146(3) 0.0098(3) 0.0126(3) 0.0015(2) 0.0000(2) -0.0011(2)
C1 0.0092(4) 0.0119(4) 0.0087(4) 0.0002(3) 0.0002(3) -0.0004(3)
C2 0.0104(4) 0.0126(4) 0.0108(4) -0.0011(3) 0.0001(3) 0.0011(3)
C3 0.0102(4) 0.0146(4) 0.0103(4) 0.0000(3) -0.0001(3) 0.0013(3)
C4 0.0093(4) 0.0145(4) 0.0095(4) 0.0000(3) -0.0006(3) -0.0019(3)
C5 0.0116(4) 0.0129(4) 0.0116(4) -0.0025(3) -0.0001(3) 0.0000(3)
C6 0.0104(4) 0.0128(4) 0.0119(4) -0.0019(3) -0.0001(3) 0.0010(3)
N 0.0115(4) 0.0171(4) 0.0095(3) 0.0006(3) -0.0004(3) -0.0024(3)
O5 0.0108(3) 0.0195(4) 0.0197(3) 0.0035(3) -0.0037(3) 0.0003(3)
O6 0.0164(4) 0.0198(4) 0.0231(4) -0.0088(3) -0.0015(3) -0.0026(3)
O1W 0.0129(3) 0.0110(3) 0.0160(3) -0.0016(2) 0.0002(3) -0.0005(2)
O2W 0.0178(4) 0.0164(3) 0.0127(3) -0.0033(3) -0.0028(3) 0.0036(3)

loop_
_atom_type_symbol
_atom_type_description
_atom_type_scat_dispersion_real
_atom_type_scat_dispersion_imag
_atom_type_scat_source
C C 0.0033 0.0016 'International Tables Vol C Tables 4.2.6.8 and 6.1.1.4'
H H 0.0000 0.0000 'International Tables Vol C Tables 4.2.6.8 and 6.1.1.4'
N N 0.0061 0.0033 'International Tables Vol C Tables 4.2.6.8 and 6.1.1.4'
O O 0.0106 0.0060 'International Tables Vol C Tables 4.2.6.8 and 6.1.1.4'
P P 0.1023 0.0942 'International Tables Vol C Tables 4.2.6.8 and 6.1.1.4'
K K 0.2009 0.2494 'International Tables Vol C Tables 4.2.6.8 and 6.1.1.4'

loop_
_geom_angle_atom_site_label_1
_geom_angle_atom_site_label_2
_geom_angle_atom_site_label_3
_geom_angle
_geom_angle_site_symmetry_1
_geom_angle_site_symmetry_3
_geom_angle_publ_flag
O2W K O2W 92.19(3) 3_676 1_655 ?
O2W K O5 118.47(3) 3_676 . ?
O2W K O5 111.36(3) 1_655 . ?
O2W K O3 162.14(2) 3_676 3_666 ?
O2W K O3 99.31(3) 1_655 3_666 ?
O5 K O3 69.85(3) . 3_666 ?
O2W K O1W 88.95(3) 3_676 3_676 ?
O2W K O1W 115.33(3) 1_655 3_676 ?
O5 K O1W 124.08(3) . 3_676 ?
O3 K O1W 73.81(3) 3_666 3_676 ?
O2W K O2 70.25(2) 3_676 2_655 ?
O2W K O2 74.16(3) 1_655 2_655 ?
O5 K O2 63.96(3) . 2_655 ?
O3 K O2 126.03(2) 3_666 2_655 ?
O1W K O2 157.90(2) 3_676 2_655 ?
O2W K O6 83.45(2) 3_676 . ?
O2W K O6 141.87(3) 1_655 . ?
O5 K O6 43.17(3) . . ?
O3 K O6 95.53(3) 3_666 . ?
O1W K O6 102.48(4) 3_676 . ?
O2 K O6 68.72(4) 2_655 . ?
O4 P O3 118.32(4) . . ?
O4 P O2 109.20(4) . . ?
O3 P O2 110.99(4) . . ?
O4 P O1 109.97(4) . . ?
O3 P O1 107.23(4) . . ?
O2 P O1 99.46(4) . . ?
C1 O1 P 125.80(7) . . ?
P O2 K 141.79(4) . 2_645 ?
P O2 H2O 108.7(15) . . ?
P O3 K 122.16(4) . 3_666 ?
O1 C1 C6 124.33(8) . . ?
O1 C1 C2 114.88(8) . . ?
C6 C1 C2 120.79(9) . . ?
C3 C2 C1 120.30(9) . . ?
C3 C2 H2 122.2(9) . . ?
C1 C2 H2 117.5(9) . . ?
C2 C3 C4 118.10(9) . . ?
C2 C3 H3 121.2(10) . . ?
C4 C3 H3 120.7(10) . . ?
C3 C4 C5 122.33(9) . . ?
C3 C4 N 118.22(8) . . ?
C5 C4 N 119.44(9) . . ?
C6 C5 C4 119.29(9) . . ?
C6 C5 H5 120.3(10) . . ?
C4 C5 H5 120.4(10) . . ?
C5 C6 C1 119.10(9) . . ?
C5 C6 H6 119.2(9) . . ?
C1 C6 H6 121.6(9) . . ?
O5 N O6 122.71(9) . . ?
O5 N C4 118.20(9) . . ?
O6 N C4 119.08(8) . . ?
N O5 K 102.90(6) . . ?
N O6 K 91.00(6) . . ?
H11 O1W H21 108.1(17) . . ?
K O2W K 87.81(2) 3_676 1_455 ?
H12 O2W H22 109.7(18) . . ?

loop_
_geom_bond_atom_site_label_1
_geom_bond_atom_site_label_2
_geom_bond_distance
_geom_bond_site_symmetry_2
_geom_bond_publ_flag
K O2W 2.7493(11) 3_676 ?
K O2W 2.7691(11) 1_655 ?
K O5 2.8073(10) . ?
K O3 2.8216(10) 3_666 ?
K O1W 2.8248(10) 3_676 ?
K O2 2.8512(10) 2_655 ?
K O6 3.0464(12) . ?
K N 3.3075(12) . ?
K K 3.8267(9) 3_776 ?
P O4 1.4922(8) . ?
P O3 1.5031(8) . ?
P O2 1.5674(8) . ?
P O1 1.6348(8) . ?
O1 C1 1.3669(12) . ?
O2 H2O 0.82(2) . ?
C1 C6 1.3951(13) . ?
C1 C2 1.4014(13) . ?
C2 C3 1.3863(14) . ?
C2 H2 0.963(16) . ?
C3 C4 1.3914(14) . ?
C3 H3 0.927(16) . ?
C4 C5 1.3915(14) . ?
C4 N 1.4557(13) . ?
C5 C6 1.3899(14) . ?
C5 H5 0.929(15) . ?
C6 H6 0.967(15) . ?
N O5 1.2311(12) . ?
N O6 1.2360(12) . ?
O1W H11 0.894(19) . ?
O1W H21 0.87(2) . ?
O2W H12 0.79(2) . ?
O2W H22 0.860(19) . ?

loop_
_geom_hbond_atom_site_label_D
_geom_hbond_atom_site_label_H
_geom_hbond_atom_site_label_A
_geom_hbond_distance_DH
_geom_hbond_distance_HA
_geom_hbond_distance_DA
_geom_hbond_angle_DHA
_geom_hbond_site_symmetry_A
O2 H2O O1W 0.82(2) 1.74(2) 2.5564(12) 179(2) 1_545
O1W H11 O3 0.894(19) 1.826(19) 2.7120(13) 170.8(16) 2
O1W H21 O4 0.87(2) 1.81(2) 2.6845(12) 177.3(19) .
O2W H12 O4 0.79(2) 2.11(2) 2.8578(14) 156.2(18) 4_576
O2W H22 O3 0.860(19) 1.956(19) 2.8100(12) 171.6(18) .
C3 H3 O4 0.927(16) 2.552(16) 3.4325(14) 158.8(13) 2_645
C5 H5 O6 0.929(15) 2.574(16) 3.3188(14) 137.5(13) 3_676
C3 H3 O5 0.927(16) 2.409(16) 2.6999(14) 98.1(11) .
C5 H5 O6 0.929(15) 2.461(16) 2.7445(14) 97.7(11) .

loop_
_geom_torsion_atom_site_label_1
_geom_torsion_atom_site_label_2
_geom_torsion_atom_site_label_3
_geom_torsion_atom_site_label_4
_geom_torsion
_geom_torsion_site_symmetry_1
_geom_torsion_site_symmetry_2
_geom_torsion_site_symmetry_3
_geom_torsion_site_symmetry_4
_geom_torsion_publ_flag
O2 P O1 C1 166.24(8) . . . . ?
O3 P O1 C1 -78.17(8) . . . . ?
O4 P O1 C1 51.71(9) . . . . ?
P O1 C1 C2 -175.44(7) . . . . ?
P O1 C1 C6 4.45(13) . . . . ?
O1 C1 C2 C3 176.33(8) . . . . ?
O1 C1 C6 C5 -177.15(9) . . . . ?
N C4 C3 C2 179.32(9) . . . . ?
N C4 C5 C6 179.91(9) . . . . ?
C3 C4 N O5 -3.03(13) . . . . ?
C5 C4 N O5 175.66(9) . . . . ?
C3 C4 N O6 177.82(9) . . . . ?
C5 C4 N O6 -3.49(13) . . . . ?
C6 C1 C2 C3 -3.56(14) . . . . ?
C1 C2 C3 C4 1.82(14) . . . . ?
C2 C3 C4 C5 0.67(14) . . . . ?
C3 C4 C5 C6 -1.46(15) . . . . ?
H2O O2 P O1 69.8(16) . . . . ?
